data_7717269
loop_
_publ_author_name
'Kracht, Felix'
'Stuhl, Christoph'
'Maichle-M&#xf6;ssmer, C&#xe4;cilia'
'Anwander, Reiner'

_publ_section_title
;
 Reactivity of Mg(AlMe<sub>4</sub>)<sub>2</sub> towards neutral
 tris(pyrazolyl)alkanes.
;
_journal_issue 48
_journal_name_full 'Dalton transactions (Cambridge, England : 2003)'
_journal_page_first 19280
_journal_page_last 19291
_journal_paper_doi 10.1039/d4dt02722a
_journal_volume 53
_journal_year 2024
_chemical_formula_sum 'C31 H28 N6'
_chemical_formula_weight 484.59
_chemical_properties_physical Air-sensitive,Moisture-sensitive
_space_group_crystal_system triclinic
_space_group_IT_number 2
_space_group_name_Hall '-P 1'
_space_group_name_H-M_alt 'P -1'
_atom_sites_solution_hydrogens geom
_audit_creation_method SHELXL-2014/7
_audit_update_record
;
2024-09-24 deposited with the CCDC.	2024-10-21 downloaded from the CCDC.
;
_cell_angle_alpha 68.975(2)
_cell_angle_beta 84.913(2)
_cell_angle_gamma 66.2510(10)
_cell_formula_units_Z 2
_cell_length_a 10.0945(6)
_cell_length_b 10.6005(6)
_cell_length_c 14.4819(8)
_cell_measurement_reflns_used 9400
_cell_measurement_temperature 101(2)
_cell_measurement_theta_max 29.965
_cell_measurement_theta_min 2.2085
_cell_volume 1321.17(13)
_computing_cell_refinement 'SAINT V8.37A (Bruker AXS Inc., 2015)'
_computing_data_collection 'Bruker Apex3'
_computing_data_reduction 'SAINT V8.37A (Bruker AXS Inc., 2015)'
_computing_molecular_graphics 'Bruker SHELXTL'
_computing_publication_material 'Bruker SHELXTL'
_computing_structure_refinement 'SHELXL-2014/7 (Sheldrick, 2014)'
_computing_structure_solution 'XT, VERSION 2014/5'
_diffrn_ambient_temperature 101(2)
_diffrn_measured_fraction_theta_full 1.000
_diffrn_measured_fraction_theta_max 1.000
_diffrn_measurement_device_type 'Smart Apex III Duo'
_diffrn_measurement_method omega-scans
_diffrn_radiation_type MoK\a
_diffrn_radiation_wavelength 0.71073
_diffrn_reflns_av_R_equivalents 0.0367
_diffrn_reflns_av_unetI/netI 0.0179
_diffrn_reflns_Laue_measured_fraction_full 1.000
_diffrn_reflns_Laue_measured_fraction_max 1.000
_diffrn_reflns_limit_h_max 12
_diffrn_reflns_limit_h_min -12
_diffrn_reflns_limit_k_max 13
_diffrn_reflns_limit_k_min -13
_diffrn_reflns_limit_l_max 18
_diffrn_reflns_limit_l_min -18
_diffrn_reflns_number 47758
_diffrn_reflns_point_group_measured_fraction_full 1.000
_diffrn_reflns_point_group_measured_fraction_max 1.000
_diffrn_reflns_theta_full 25.242
_diffrn_reflns_theta_max 27.102
_diffrn_reflns_theta_min 1.510
_diffrn_source Imus-tube
_exptl_absorpt_coefficient_mu 0.074
_exptl_absorpt_correction_T_max 0.7460
_exptl_absorpt_correction_T_min 0.7053
_exptl_absorpt_correction_type numerical
_exptl_absorpt_process_details sadabs
_exptl_crystal_colour colorless
_exptl_crystal_density_diffrn 1.218
_exptl_crystal_description block
_exptl_crystal_F_000 512
_exptl_crystal_size_max 0.390
_exptl_crystal_size_mid 0.263
_exptl_crystal_size_min 0.209
_refine_diff_density_max 0.487
_refine_diff_density_min -0.495
_refine_diff_density_rms 0.039
_refine_ls_extinction_method none
_refine_ls_goodness_of_fit_ref 1.040
_refine_ls_hydrogen_treatment constr
_refine_ls_matrix_type full
_refine_ls_number_parameters 450
_refine_ls_number_reflns 5840
_refine_ls_number_restraints 501
_refine_ls_restrained_S_all 1.065
_refine_ls_R_factor_all 0.0600
_refine_ls_R_factor_gt 0.0520
_refine_ls_shift/su_max 0.001
_refine_ls_shift/su_mean 0.000
_refine_ls_structure_factor_coef Fsqd
_refine_ls_weighting_details 'w=1/[\s^2^(Fo^2^)+(0.0502P)^2^+0.7060P] where P=(Fo^2^+2Fc^2^)/3'
_refine_ls_weighting_scheme calc
_refine_ls_wR_factor_gt 0.1240
_refine_ls_wR_factor_ref 0.1317
_reflns_Friedel_coverage 0.000
_reflns_number_gt 5017
_reflns_number_total 5840
_reflns_threshold_expression 'I > 2\s(I)'
_cod_data_source_file d4dt02722a2.cif
_cod_data_source_block 3f_mo_CS178_0mCili
_cod_depositor_comments 'Adding full bibliography for 7717265--7717276.cif.'
_cod_database_code 7717269
_shelx_shelxl_version_number 2014/7
_shelx_space_group_comment
;
The symmetry employed for this shelxl refinement is uniquely defined
by the following loop, which should always be used as a source of
symmetry information in preference to the above space-group names.
They are only intended as comments.
;
_shelx_estimated_absorpt_t_min 0.972
_shelx_estimated_absorpt_t_max 0.985

loop_
_space_group_symop_operation_xyz
'x, y, z'
'-x, -y, -z'

loop_
_atom_site_label
_atom_site_type_symbol
_atom_site_fract_x
_atom_site_fract_y
_atom_site_fract_z
_atom_site_U_iso_or_equiv
_atom_site_adp_type
_atom_site_occupancy
_atom_site_site_symmetry_order
_atom_site_calc_flag
_atom_site_refinement_flags_posn
_atom_site_refinement_flags_adp
_atom_site_refinement_flags_occupancy
_atom_site_disorder_assembly
_atom_site_disorder_group
C01 C 0.22296(16) 0.73715(17) 0.75121(11) 0.0367(3) Uani 1 1 d . U . . .
C02A C 0.1141(8) 0.7119(8) 0.6946(6) 0.0308(12) Uani 0.57(2) 1 d . U P A 1
H02A H 0.1708 0.6322 0.6688 0.037 Uiso 0.57(2) 1 calc R U P A 1
H02B H 0.0493 0.6773 0.7430 0.037 Uiso 0.57(2) 1 calc R U P A 1
C03A C 0.0216(9) 0.8455(8) 0.6096(6) 0.0379(14) Uani 0.57(2) 1 d . U P A 1
H03A H 0.0849 0.8776 0.5587 0.045 Uiso 0.57(2) 1 calc R U P A 1
H03B H -0.0333 0.9272 0.6340 0.045 Uiso 0.57(2) 1 calc R U P A 1
C04A C -0.0845(14) 0.8126(13) 0.5628(9) 0.058(2) Uani 0.57(2) 1 d . U P A 1
H04A H -0.1435 0.9015 0.5085 0.087 Uiso 0.57(2) 1 calc R U P A 1
H04B H -0.1478 0.7814 0.6130 0.087 Uiso 0.57(2) 1 calc R U P A 1
H04C H -0.0303 0.7336 0.5369 0.087 Uiso 0.57(2) 1 calc R U P A 1
C02B C 0.0879(11) 0.7406(13) 0.7128(8) 0.0312(16) Uani 0.43(2) 1 d . U P A 2
H02C H 0.0298 0.7170 0.7702 0.037 Uiso 0.43(2) 1 calc R U P A 2
H02D H 0.1174 0.6600 0.6861 0.037 Uiso 0.43(2) 1 calc R U P A 2
C03B C -0.0131(8) 0.8834(10) 0.6323(6) 0.0302(16) Uani 0.43(2) 1 d . U P A 2
H03C H -0.0735 0.9555 0.6634 0.036 Uiso 0.43(2) 1 calc R U P A 2
H03D H 0.0458 0.9277 0.5840 0.036 Uiso 0.43(2) 1 calc R U P A 2
C04B C -0.1084(16) 0.8499(16) 0.5801(12) 0.055(3) Uani 0.43(2) 1 d . U P A 2
H04D H -0.1709 0.9406 0.5286 0.083 Uiso 0.43(2) 1 calc R U P A 2
H04E H -0.1687 0.8087 0.6278 0.083 Uiso 0.43(2) 1 calc R U P A 2
H04F H -0.0484 0.7782 0.5497 0.083 Uiso 0.43(2) 1 calc R U P A 2
C1 C 0.45963(16) 0.77726(16) 0.56157(10) 0.0322(3) Uani 1 1 d . U . . .
C2 C 0.48801(16) 0.86003(16) 0.60967(10) 0.0313(3) Uani 1 1 d . U . . .
H2 H 0.5568 0.9036 0.5934 0.038 Uiso 1 1 calc R U . . .
C3 C 0.39560(16) 0.86380(16) 0.68429(10) 0.0327(3) Uani 1 1 d . U . . .
H3 H 0.3877 0.9102 0.7310 0.039 Uiso 1 1 calc R U . . .
C4 C 0.52648(18) 0.73975(15) 0.47540(10) 0.0345(3) Uani 1 1 d . U . . .
C5 C 0.4618(2) 0.68625(18) 0.42497(12) 0.0439(4) Uani 1 1 d . U . . .
H5 H 0.3737 0.6757 0.4459 0.053 Uiso 1 1 calc R U . . .
C6 C 0.5253(3) 0.64880(19) 0.34519(13) 0.0539(5) Uani 1 1 d . U . . .
H6 H 0.4805 0.6129 0.3113 0.065 Uiso 1 1 calc R U . . .
C7 C 0.6535(2) 0.66304(19) 0.31411(12) 0.0525(5) Uani 1 1 d . U . . .
H7 H 0.6970 0.6366 0.2592 0.063 Uiso 1 1 calc R U . . .
C8 C 0.7187(2) 0.7161(2) 0.36326(12) 0.0496(4) Uani 1 1 d . U . . .
H8 H 0.8069 0.7261 0.3421 0.060 Uiso 1 1 calc R U . . .
C9 C 0.6548(2) 0.75457(19) 0.44346(11) 0.0424(4) Uani 1 1 d . U . . .
H9 H 0.6993 0.7914 0.4768 0.051 Uiso 1 1 calc R U . . .
C10 C 0.36064(14) 0.38466(15) 0.93793(10) 0.0276(3) Uani 1 1 d . U . . .
C11 C 0.49394(14) 0.38942(15) 0.90289(10) 0.0279(3) Uani 1 1 d . U . . .
H11 H 0.5881 0.3147 0.9258 0.033 Uiso 1 1 calc R U . . .
C12 C 0.45981(14) 0.52330(16) 0.82945(10) 0.0281(3) Uani 1 1 d . U . . .
H12 H 0.5259 0.5612 0.7912 0.034 Uiso 1 1 calc R U . . .
C13A C 0.3434(14) 0.2660(15) 1.0189(11) 0.0256(16) Uani 0.479(16) 1 d . U P B 1
C14A C 0.4441(7) 0.1434(8) 1.0833(7) 0.0410(15) Uani 0.479(16) 1 d . U P B 1
H14A H 0.5423 0.1322 1.0773 0.049 Uiso 0.479(16) 1 calc R U P B 1
C15A C 0.4158(8) 0.0317(7) 1.1582(7) 0.0466(17) Uani 0.479(16) 1 d . U P B 1
H15A H 0.4936 -0.0524 1.1991 0.056 Uiso 0.479(16) 1 calc R U P B 1
C16A C 0.2766(11) 0.0436(12) 1.1726(9) 0.0392(16) Uani 0.479(16) 1 d . U P B 1
H16A H 0.2547 -0.0388 1.2105 0.047 Uiso 0.479(16) 1 calc R U P B 1
C17A C 0.1783(8) 0.1705(8) 1.1324(6) 0.0415(14) Uani 0.479(16) 1 d . U P B 1
H17A H 0.0831 0.1876 1.1541 0.050 Uiso 0.479(16) 1 calc R U P B 1
C18A C 0.1994(8) 0.2866(9) 1.0589(6) 0.0358(13) Uani 0.479(16) 1 d . U P B 1
H18A H 0.1206 0.3800 1.0341 0.043 Uiso 0.479(16) 1 calc R U P B 1
C13B C 0.3259(14) 0.2622(13) 1.0152(10) 0.031(2) Uani 0.521(16) 1 d . U P B 2
C14B C 0.4511(7) 0.1266(6) 1.0472(7) 0.0434(14) Uani 0.521(16) 1 d . U P B 2
H14B H 0.5422 0.1182 1.0203 0.052 Uiso 0.521(16) 1 calc R U P B 2
C15B C 0.4327(6) 0.0081(7) 1.1194(7) 0.0552(18) Uani 0.521(16) 1 d . U P B 2
H15B H 0.5135 -0.0838 1.1436 0.066 Uiso 0.521(16) 1 calc R U P B 2
C16B C 0.3010(12) 0.0208(11) 1.1563(9) 0.052(2) Uani 0.521(16) 1 d . U P B 2
H16B H 0.2922 -0.0520 1.2153 0.063 Uiso 0.521(16) 1 calc R U P B 2
C17B C 0.1748(7) 0.1488(8) 1.1027(7) 0.0462(16) Uani 0.521(16) 1 d . U P B 2
H17B H 0.0795 0.1533 1.1164 0.055 Uiso 0.521(16) 1 calc R U P B 2
C18B C 0.1982(7) 0.2652(7) 1.0300(7) 0.0414(16) Uani 0.521(16) 1 d . U P B 2
H18B H 0.1178 0.3481 0.9908 0.050 Uiso 0.521(16) 1 calc R U P B 2
N5 N 0.16966(12) 0.83745(14) 0.80650(9) 0.0371(3) Uani 1 1 d . U . . .
N6 N 0.08526(13) 0.98145(15) 0.75743(11) 0.0438(4) Uani 1 1 d . U . . .
C19 C 0.06629(15) 1.04564(17) 0.82443(14) 0.0458(4) Uani 1 1 d . U . . .
C20 C 0.14012(17) 0.94237(18) 0.91628(14) 0.0478(4) Uani 1 1 d . U . . .
H20 H 0.1438 0.9604 0.9755 0.057 Uiso 1 1 calc R U . . .
C21 C 0.20498(16) 0.81141(18) 0.90156(12) 0.0418(4) Uani 1 1 d . U . . .
H21 H 0.2638 0.7193 0.9490 0.050 Uiso 1 1 calc R U . . .
C22A C -0.0198(2) 1.21240(17) 0.81088(18) 0.0287(7) Uani 0.541(5) 1 d G U P C 1
C23A C -0.1103(2) 1.2942(2) 0.72467(18) 0.0347(8) Uani 0.541(5) 1 d G U P C 1
H23A H -0.1172 1.2475 0.6813 0.042 Uiso 0.541(5) 1 calc R U P C 1
C24A C -0.1907(2) 1.4444(2) 0.70184(19) 0.0368(8) Uani 0.541(5) 1 d G U P C 1
H24A H -0.2525 1.5003 0.6429 0.044 Uiso 0.541(5) 1 calc R U P C 1
C25A C -0.1806(2) 1.51281(17) 0.7652(2) 0.0427(8) Uani 0.541(5) 1 d G U P C 1
H25A H -0.2355 1.6155 0.7496 0.051 Uiso 0.541(5) 1 calc R U P C 1
C26A C -0.0901(3) 1.4310(2) 0.8514(2) 0.0591(10) Uani 0.541(5) 1 d G U P C 1
H26A H -0.0833 1.4777 0.8948 0.071 Uiso 0.541(5) 1 calc R U P C 1
C27A C -0.0098(3) 1.2808(2) 0.87427(17) 0.0497(9) Uani 0.541(5) 1 d G U P C 1
H27A H 0.0521 1.2249 0.9332 0.060 Uiso 0.541(5) 1 calc R U P C 1
C22B C -0.0289(2) 1.19766(19) 0.7815(2) 0.0243(8) Uani 0.459(5) 1 d G U P C 2
C23B C -0.1030(3) 1.2727(2) 0.6886(2) 0.0359(9) Uani 0.459(5) 1 d G U P C 2
H23B H -0.0952 1.2213 0.6451 0.043 Uiso 0.459(5) 1 calc R U P C 2
C24B C -0.1883(3) 1.4229(2) 0.6594(2) 0.0400(9) Uani 0.459(5) 1 d G U P C 2
H24B H -0.2390 1.4741 0.5960 0.048 Uiso 0.459(5) 1 calc R U P C 2
C25B C -0.1997(3) 1.49799(19) 0.7231(2) 0.0318(9) Uani 0.459(5) 1 d G U P C 2
H25B H -0.2580 1.6006 0.7031 0.038 Uiso 0.459(5) 1 calc R U P C 2
C26B C -0.1256(4) 1.4230(3) 0.8160(2) 0.0591(12) Uani 0.459(5) 1 d G U P C 2
H26B H -0.1334 1.4743 0.8595 0.071 Uiso 0.459(5) 1 calc R U P C 2
C27B C -0.0403(3) 1.2728(3) 0.84517(18) 0.0490(11) Uani 0.459(5) 1 d G U P C 2
H27B H 0.0104 1.2215 0.9086 0.059 Uiso 0.459(5) 1 calc R U P C 2
N1 N 0.31682(14) 0.78795(14) 0.67867(9) 0.0350(3) Uani 1 1 d . U . . .
N2 N 0.35628(15) 0.73224(14) 0.60480(9) 0.0368(3) Uani 1 1 d . U . . .
N3 N 0.31358(12) 0.59184(13) 0.82151(9) 0.0326(3) Uani 1 1 d . U . . .
N4 N 0.25002(13) 0.50873(14) 0.88799(9) 0.0359(3) Uani 1 1 d . U . . .

loop_
_atom_site_aniso_label
_atom_site_aniso_U_11
_atom_site_aniso_U_22
_atom_site_aniso_U_33
_atom_site_aniso_U_23
_atom_site_aniso_U_13
_atom_site_aniso_U_12
C01 0.0296(7) 0.0365(8) 0.0325(7) 0.0098(6) -0.0064(6) -0.0194(6)
C02A 0.028(2) 0.031(2) 0.030(2) 0.0026(15) -0.0006(16) -0.0187(18)
C03A 0.037(2) 0.031(2) 0.039(2) 0.0022(17) -0.0103(19) -0.018(2)
C04A 0.070(4) 0.061(5) 0.045(3) 0.008(3) -0.024(3) -0.047(4)
C02B 0.023(3) 0.036(4) 0.028(3) 0.000(2) -0.002(2) -0.015(3)
C03B 0.023(2) 0.030(3) 0.028(3) 0.0024(19) -0.0079(17) -0.011(2)
C04B 0.051(4) 0.050(5) 0.056(6) 0.014(3) -0.027(4) -0.033(4)
C1 0.0405(8) 0.0317(7) 0.0224(6) 0.0047(5) -0.0087(5) -0.0226(6)
C2 0.0348(7) 0.0351(7) 0.0255(6) -0.0012(5) -0.0025(5) -0.0228(6)
C3 0.0351(7) 0.0358(7) 0.0269(7) -0.0004(6) -0.0025(5) -0.0223(6)
C4 0.0523(9) 0.0280(7) 0.0209(6) 0.0043(5) -0.0090(6) -0.0229(6)
C5 0.0664(11) 0.0354(8) 0.0330(8) -0.0017(6) -0.0097(7) -0.0299(8)
C6 0.0949(15) 0.0391(9) 0.0351(9) -0.0079(7) -0.0076(9) -0.0361(10)
C7 0.0917(15) 0.0333(8) 0.0278(8) -0.0043(6) -0.0004(8) -0.0250(9)
C8 0.0670(12) 0.0480(10) 0.0297(8) -0.0036(7) 0.0041(7) -0.0280(9)
C9 0.0590(10) 0.0472(9) 0.0250(7) -0.0041(6) -0.0018(7) -0.0319(8)
C10 0.0238(6) 0.0274(6) 0.0279(6) -0.0040(5) -0.0018(5) -0.0110(5)
C11 0.0233(6) 0.0315(7) 0.0275(6) -0.0090(5) 0.0006(5) -0.0107(5)
C12 0.0257(6) 0.0373(7) 0.0245(6) -0.0091(5) 0.0030(5) -0.0174(6)
C13A 0.015(2) 0.032(3) 0.034(3) -0.009(2) 0.001(2) -0.0161(18)
C14A 0.0259(19) 0.038(2) 0.046(3) 0.005(2) -0.005(2) -0.0158(16)
C15A 0.039(3) 0.034(2) 0.047(3) 0.014(2) -0.010(2) -0.019(2)
C16A 0.038(3) 0.033(3) 0.044(3) -0.003(2) 0.009(2) -0.021(2)
C17A 0.040(2) 0.040(2) 0.043(3) -0.009(2) 0.009(2) -0.0216(17)
C18A 0.0285(18) 0.037(2) 0.036(3) -0.0055(19) 0.0031(19) -0.0140(16)
C13B 0.025(3) 0.022(2) 0.035(3) 0.010(2) -0.012(2) -0.012(2)
C14B 0.0341(18) 0.0319(19) 0.047(3) 0.004(2) 0.002(2) -0.0124(14)
C15B 0.039(2) 0.033(2) 0.061(4) 0.011(2) 0.002(2) -0.0067(16)
C16B 0.048(3) 0.029(3) 0.053(4) 0.013(3) 0.004(3) -0.013(2)
C17B 0.0377(19) 0.037(2) 0.053(4) 0.001(2) 0.010(2) -0.0207(17)
C18B 0.0275(17) 0.028(2) 0.047(4) 0.009(2) 0.000(2) -0.0095(15)
N5 0.0216(5) 0.0315(6) 0.0361(7) 0.0124(5) -0.0046(5) -0.0092(5)
N6 0.0225(6) 0.0328(7) 0.0484(8) 0.0174(6) -0.0054(5) -0.0102(5)
C19 0.0177(6) 0.0331(8) 0.0594(10) 0.0112(7) 0.0059(6) -0.0086(6)
C20 0.0304(8) 0.0374(8) 0.0495(10) 0.0003(7) 0.0034(7) -0.0021(6)
C21 0.0268(7) 0.0349(8) 0.0361(8) 0.0059(6) -0.0023(6) -0.0008(6)
C22A 0.0252(9) 0.0295(10) 0.0286(10) -0.0043(7) 0.0027(7) -0.0137(7)
C23A 0.0294(10) 0.0346(10) 0.0331(11) -0.0075(8) 0.0035(8) -0.0103(8)
C24A 0.0328(10) 0.0380(11) 0.0358(11) -0.0106(8) 0.0026(8) -0.0127(8)
C25A 0.0395(11) 0.0403(11) 0.0453(12) -0.0084(8) 0.0039(8) -0.0189(8)
C26A 0.0614(13) 0.0544(13) 0.0630(13) -0.0178(9) -0.0001(9) -0.0264(9)
C27A 0.0513(12) 0.0460(11) 0.0526(12) -0.0130(8) -0.0016(9) -0.0229(9)
C22B 0.0228(10) 0.0238(10) 0.0261(11) -0.0074(8) 0.0043(8) -0.0111(7)
C23B 0.0361(11) 0.0335(11) 0.0366(12) -0.0130(8) -0.0013(8) -0.0112(8)
C24B 0.0382(12) 0.0370(12) 0.0425(13) -0.0118(8) 0.0003(8) -0.0143(9)
C25B 0.0310(11) 0.0283(11) 0.0351(12) -0.0108(8) 0.0053(8) -0.0118(8)
C26B 0.0635(15) 0.0547(14) 0.0578(15) -0.0217(10) 0.0032(9) -0.0207(10)
C27B 0.0536(14) 0.0454(13) 0.0478(13) -0.0165(9) 0.0008(9) -0.0191(9)
N1 0.0370(7) 0.0409(7) 0.0259(6) 0.0041(5) -0.0046(5) -0.0268(6)
N2 0.0469(7) 0.0399(7) 0.0246(6) 0.0041(5) -0.0090(5) -0.0296(6)
N3 0.0255(6) 0.0331(6) 0.0304(6) 0.0051(5) -0.0022(5) -0.0165(5)
N4 0.0243(6) 0.0318(6) 0.0373(7) 0.0081(5) -0.0015(5) -0.0144(5)

loop_
_atom_type_symbol
_atom_type_description
_atom_type_scat_dispersion_real
_atom_type_scat_dispersion_imag
_atom_type_scat_source
C C 0.0033 0.0016 'International Tables Vol C Tables 4.2.6.8 and 6.1.1.4'
H H 0.0000 0.0000 'International Tables Vol C Tables 4.2.6.8 and 6.1.1.4'
N N 0.0061 0.0033 'International Tables Vol C Tables 4.2.6.8 and 6.1.1.4'

loop_
_geom_angle_atom_site_label_1
_geom_angle_atom_site_label_2
_geom_angle_atom_site_label_3
_geom_angle
_geom_angle_site_symmetry_1
_geom_angle_site_symmetry_3
_geom_angle_publ_flag
N1 C01 N5 106.89(12) . . ?
N1 C01 N3 107.56(12) . . ?
N5 C01 N3 107.02(12) . . ?
N1 C01 C02B 117.6(4) . . ?
N5 C01 C02B 104.2(5) . . ?
N3 C01 C02B 113.0(4) . . ?
N1 C01 C02A 107.4(3) . . ?
N5 C01 C02A 121.0(4) . . ?
N3 C01 C02A 106.4(3) . . ?
C03A C02A C01 115.2(4) . . ?
C03A C02A H02A 108.5 . . ?
C01 C02A H02A 108.5 . . ?
C03A C02A H02B 108.5 . . ?
C01 C02A H02B 108.5 . . ?
H02A C02A H02B 107.5 . . ?
C02A C03A C04A 111.5(6) . . ?
C02A C03A H03A 109.3 . . ?
C04A C03A H03A 109.3 . . ?
C02A C03A H03B 109.3 . . ?
C04A C03A H03B 109.3 . . ?
H03A C03A H03B 108.0 . . ?
C03A C04A H04A 109.5 . . ?
C03A C04A H04B 109.5 . . ?
H04A C04A H04B 109.5 . . ?
C03A C04A H04C 109.5 . . ?
H04A C04A H04C 109.5 . . ?
H04B C04A H04C 109.5 . . ?
C01 C02B C03B 119.0(7) . . ?
C01 C02B H02C 107.6 . . ?
C03B C02B H02C 107.6 . . ?
C01 C02B H02D 107.6 . . ?
C03B C02B H02D 107.6 . . ?
H02C C02B H02D 107.0 . . ?
C04B C03B C02B 110.0(7) . . ?
C04B C03B H03C 109.7 . . ?
C02B C03B H03C 109.7 . . ?
C04B C03B H03D 109.7 . . ?
C02B C03B H03D 109.7 . . ?
H03C C03B H03D 108.2 . . ?
C03B C04B H04D 109.5 . . ?
C03B C04B H04E 109.5 . . ?
H04D C04B H04E 109.5 . . ?
C03B C04B H04F 109.5 . . ?
H04D C04B H04F 109.5 . . ?
H04E C04B H04F 109.5 . . ?
N2 C1 C2 110.92(13) . . ?
N2 C1 C4 120.02(13) . . ?
C2 C1 C4 129.05(13) . . ?
C3 C2 C1 105.45(12) . . ?
C3 C2 H2 127.3 . . ?
C1 C2 H2 127.3 . . ?
N1 C3 C2 106.51(13) . . ?
N1 C3 H3 126.7 . . ?
C2 C3 H3 126.7 . . ?
C9 C4 C5 118.89(15) . . ?
C9 C4 C1 120.98(13) . . ?
C5 C4 C1 120.12(15) . . ?
C6 C5 C4 120.32(18) . . ?
C6 C5 H5 119.8 . . ?
C4 C5 H5 119.8 . . ?
C5 C6 C7 120.49(17) . . ?
C5 C6 H6 119.8 . . ?
C7 C6 H6 119.8 . . ?
C6 C7 C8 119.82(17) . . ?
C6 C7 H7 120.1 . . ?
C8 C7 H7 120.1 . . ?
C7 C8 C9 119.86(18) . . ?
C7 C8 H8 120.1 . . ?
C9 C8 H8 120.1 . . ?
C4 C9 C8 120.62(16) . . ?
C4 C9 H9 119.7 . . ?
C8 C9 H9 119.7 . . ?
N4 C10 C11 110.81(12) . . ?
N4 C10 C13A 123.5(5) . . ?
C11 C10 C13A 125.6(5) . . ?
N4 C10 C13B 117.9(5) . . ?
C11 C10 C13B 131.1(5) . . ?
C12 C11 C10 105.76(12) . . ?
C12 C11 H11 127.1 . . ?
C10 C11 H11 127.1 . . ?
N3 C12 C11 106.56(12) . . ?
N3 C12 H12 126.7 . . ?
C11 C12 H12 126.7 . . ?
C14A C13A C10 130.0(10) . . ?
C14A C13A C18A 108.6(10) . . ?
C10 C13A C18A 119.6(10) . . ?
C13A C14A C15A 125.5(7) . . ?
C13A C14A H14A 117.3 . . ?
C15A C14A H14A 117.3 . . ?
C16A C15A C14A 120.0(7) . . ?
C16A C15A H15A 120.0 . . ?
C14A C15A H15A 120.0 . . ?
C17A C16A C15A 116.1(9) . . ?
C17A C16A H16A 121.9 . . ?
C15A C16A H16A 121.9 . . ?
C16A C17A C18A 124.7(8) . . ?
C16A C17A H17A 117.6 . . ?
C18A C17A H17A 117.6 . . ?
C17A C18A C13A 120.5(8) . . ?
C17A C18A H18A 119.8 . . ?
C13A C18A H18A 119.8 . . ?
C18B C13B C14B 121.2(9) . . ?
C18B C13B C10 124.4(9) . . ?
C14B C13B C10 111.6(9) . . ?
C15B C14B C13B 116.6(7) . . ?
C15B C14B H14B 121.7 . . ?
C13B C14B H14B 121.7 . . ?
C16B C15B C14B 121.2(6) . . ?
C16B C15B H15B 119.4 . . ?
C14B C15B H15B 119.4 . . ?
C15B C16B C17B 117.8(8) . . ?
C15B C16B H16B 121.1 . . ?
C17B C16B H16B 121.1 . . ?
C18B C17B C16B 117.5(7) . . ?
C18B C17B H17B 121.2 . . ?
C16B C17B H17B 121.2 . . ?
C13B C18B C17B 121.1(7) . . ?
C13B C18B H18B 119.4 . . ?
C17B C18B H18B 119.4 . . ?
C21 N5 N6 112.10(14) . . ?
C21 N5 C01 128.62(12) . . ?
N6 N5 C01 118.88(13) . . ?
C19 N6 N5 104.66(13) . . ?
N6 C19 C20 111.05(15) . . ?
N6 C19 C22B 109.19(18) . . ?
C20 C19 C22B 139.7(2) . . ?
N6 C19 C22A 128.43(16) . . ?
C20 C19 C22A 120.5(2) . . ?
C21 C20 C19 105.15(18) . . ?
C21 C20 H20 127.4 . . ?
C19 C20 H20 127.4 . . ?
N5 C21 C20 107.03(14) . . ?
N5 C21 H21 126.5 . . ?
C20 C21 H21 126.5 . . ?
C23A C22A C27A 120.0 . . ?
C23A C22A C19 113.72(15) . . ?
C27A C22A C19 126.26(15) . . ?
C24A C23A C22A 120.0 . . ?
C24A C23A H23A 120.0 . . ?
C22A C23A H23A 120.0 . . ?
C23A C24A C25A 120.0 . . ?
C23A C24A H24A 120.0 . . ?
C25A C24A H24A 120.0 . . ?
C26A C25A C24A 120.0 . . ?
C26A C25A H25A 120.0 . . ?
C24A C25A H25A 120.0 . . ?
C25A C26A C27A 120.0 . . ?
C25A C26A H26A 120.0 . . ?
C27A C26A H26A 120.0 . . ?
C26A C27A C22A 120.0 . . ?
C26A C27A H27A 120.0 . . ?
C22A C27A H27A 120.0 . . ?
C23B C22B C27B 120.0 . . ?
C23B C22B C19 128.73(19) . . ?
C27B C22B C19 111.25(19) . . ?
C24B C23B C22B 120.0 . . ?
C24B C23B H23B 120.0 . . ?
C22B C23B H23B 120.0 . . ?
C23B C24B C25B 120.0 . . ?
C23B C24B H24B 120.0 . . ?
C25B C24B H24B 120.0 . . ?
C24B C25B C26B 120.0 . . ?
C24B C25B H25B 120.0 . . ?
C26B C25B H25B 120.0 . . ?
C27B C26B C25B 120.0 . . ?
C27B C26B H26B 120.0 . . ?
C25B C26B H26B 120.0 . . ?
C26B C27B C22B 120.0 . . ?
C26B C27B H27B 120.0 . . ?
C22B C27B H27B 120.0 . . ?
N2 N1 C3 112.36(12) . . ?
N2 N1 C01 118.20(12) . . ?
C3 N1 C01 128.13(13) . . ?
C1 N2 N1 104.74(12) . . ?
C12 N3 N4 112.38(11) . . ?
C12 N3 C01 127.87(11) . . ?
N4 N3 C01 119.75(11) . . ?
C10 N4 N3 104.48(11) . . ?

loop_
_geom_bond_atom_site_label_1
_geom_bond_atom_site_label_2
_geom_bond_distance
_geom_bond_site_symmetry_2
_geom_bond_publ_flag
C01 N1 1.4559(18) . ?
C01 N5 1.461(2) . ?
C01 N3 1.4666(17) . ?
C01 C02B 1.499(9) . ?
C01 C02A 1.582(7) . ?
C02A C03A 1.511(8) . ?
C02A H02A 0.9900 . ?
C02A H02B 0.9900 . ?
C03A C04A 1.525(10) . ?
C03A H03A 0.9900 . ?
C03A H03B 0.9900 . ?
C04A H04A 0.9800 . ?
C04A H04B 0.9800 . ?
C04A H04C 0.9800 . ?
C02B C03B 1.547(10) . ?
C02B H02C 0.9900 . ?
C02B H02D 0.9900 . ?
C03B C04B 1.490(12) . ?
C03B H03C 0.9900 . ?
C03B H03D 0.9900 . ?
C04B H04D 0.9800 . ?
C04B H04E 0.9800 . ?
C04B H04F 0.9800 . ?
C1 N2 1.3337(18) . ?
C1 C2 1.419(2) . ?
C1 C4 1.470(2) . ?
C2 C3 1.364(2) . ?
C2 H2 0.9500 . ?
C3 N1 1.3634(18) . ?
C3 H3 0.9500 . ?
C4 C9 1.386(2) . ?
C4 C5 1.400(2) . ?
C5 C6 1.377(3) . ?
C5 H5 0.9500 . ?
C6 C7 1.381(3) . ?
C6 H6 0.9500 . ?
C7 C8 1.387(3) . ?
C7 H7 0.9500 . ?
C8 C9 1.388(2) . ?
C8 H8 0.9500 . ?
C9 H9 0.9500 . ?
C10 N4 1.3333(17) . ?
C10 C11 1.4093(18) . ?
C10 C13A 1.439(13) . ?
C10 C13B 1.522(11) . ?
C11 C12 1.3609(19) . ?
C11 H11 0.9500 . ?
C12 N3 1.3515(18) . ?
C12 H12 0.9500 . ?
C13A C14A 1.352(15) . ?
C13A C18A 1.477(14) . ?
C14A C15A 1.398(7) . ?
C14A H14A 0.9500 . ?
C15A C16A 1.363(11) . ?
C15A H15A 0.9500 . ?
C16A C17A 1.265(13) . ?
C16A H16A 0.9500 . ?
C17A C18A 1.386(9) . ?
C17A H17A 0.9500 . ?
C18A H18A 0.9500 . ?
C13B C18B 1.277(14) . ?
C13B C14B 1.429(13) . ?
C14B C15B 1.384(7) . ?
C14B H14B 0.9500 . ?
C15B C16B 1.362(11) . ?
C15B H15B 0.9500 . ?
C16B C17B 1.447(12) . ?
C16B H16B 0.9500 . ?
C17B C18B 1.395(8) . ?
C17B H17B 0.9500 . ?
C18B H18B 0.9500 . ?
N5 C21 1.354(2) . ?
N5 N6 1.3574(16) . ?
N6 C19 1.333(3) . ?
C19 C20 1.413(2) . ?
C19 C22B 1.431(2) . ?
C19 C22A 1.569(2) . ?
C20 C21 1.363(3) . ?
C20 H20 0.9500 . ?
C21 H21 0.9500 . ?
C22A C23A 1.3900 . ?
C22A C27A 1.3900 . ?
C23A C24A 1.3900 . ?
C23A H23A 0.9500 . ?
C24A C25A 1.3900 . ?
C24A H24A 0.9500 . ?
C25A C26A 1.3900 . ?
C25A H25A 0.9500 . ?
C26A C27A 1.3900 . ?
C26A H26A 0.9500 . ?
C27A H27A 0.9500 . ?
C22B C23B 1.3900 . ?
C22B C27B 1.3900 . ?
C23B C24B 1.3900 . ?
C23B H23B 0.9500 . ?
C24B C25B 1.3900 . ?
C24B H24B 0.9500 . ?
C25B C26B 1.3900 . ?
C25B H25B 0.9500 . ?
C26B C27B 1.3900 . ?
C26B H26B 0.9500 . ?
C27B H27B 0.9500 . ?
N1 N2 1.3566(19) . ?
N3 N4 1.3608(15) . ?
